data_7710437
loop_
_publ_author_name
'Schumann, Henrik'
'Klein, Marius'
'Prinzisky, Christian'
'Burghaus, Olaf'
'Sundermeyer, J\"org'

_publ_section_title
;
 Juglophen: a tetradentate non-innocent electron sponge
 naphthoquinone-imine ligand and its reduced and oxidized nickel complexes
 [Ni(jp)]<sup>-,0,+</sup>&#x2009;.
;
_journal_issue 24
_journal_name_full 'Dalton transactions (Cambridge, England : 2003)'
_journal_page_first 9348
_journal_page_last 9356
_journal_paper_doi 10.1039/d1dt03927j
_journal_volume 51
_journal_year 2022
_chemical_formula_moiety 'C26 H16 N2 O4, H2 O, C2 O H4'
_chemical_formula_sum 'C28 H22 N2 O6'
_chemical_formula_weight 482.47
_chemical_name_systematic N-(21,26-dihydroxynaphthalin)-C5,C17-(1-hydroxybenzol)-phenanzin-6-on
_space_group_crystal_system monoclinic
_space_group_IT_number 15
_space_group_name_Hall '-C 2yc'
_space_group_name_H-M_alt 'C 1 2/c 1'
_atom_sites_solution_hydrogens mixed
_audit_creation_method SHELXL-2014/6
_audit_update_record
;
2021-07-13 deposited with the CCDC.	2022-06-07 downloaded from the CCDC.
;
_cell_angle_alpha 90
_cell_angle_beta 107.443(3)
_cell_angle_gamma 90
_cell_formula_units_Z 8
_cell_length_a 17.9509(6)
_cell_length_b 12.1508(6)
_cell_length_c 22.0864(11)
_cell_measurement_reflns_used 8621
_cell_measurement_temperature 100(2)
_cell_measurement_theta_max 26.7390
_cell_measurement_theta_min 2.3785
_cell_volume 4595.9(4)
_computing_cell_refinement 'SAINT V8.37A (Bruker AXS Inc., 2015)'
_computing_data_collection 'Bruker Instrument Service v3.0.26'
_computing_data_reduction 'SAINT V8.37A (Bruker AXS Inc., 2015)'
_computing_molecular_graphics 'WINGX, SHELXLE'
_computing_publication_material DIAMOND
_computing_structure_refinement 'SHELXL-2014/6 (Sheldrick, 2014)'
_computing_structure_solution SIR92
_diffrn_ambient_temperature 100(2)
_diffrn_detector_area_resol_mean 10.4167
_diffrn_measured_fraction_theta_full 1.000
_diffrn_measured_fraction_theta_max 0.998
_diffrn_measurement_device_type 'D8 Quest (Bruker AXS Inc.)'
_diffrn_measurement_method 'rotation method'
_diffrn_radiation_type MoK\a
_diffrn_radiation_wavelength 0.71073
_diffrn_reflns_av_R_equivalents 0.1002
_diffrn_reflns_av_unetI/netI 0.0506
_diffrn_reflns_Laue_measured_fraction_full 1.000
_diffrn_reflns_Laue_measured_fraction_max 0.998
_diffrn_reflns_limit_h_max 22
_diffrn_reflns_limit_h_min -22
_diffrn_reflns_limit_k_max 15
_diffrn_reflns_limit_k_min -15
_diffrn_reflns_limit_l_max 28
_diffrn_reflns_limit_l_min -28
_diffrn_reflns_number 46654
_diffrn_reflns_point_group_measured_fraction_full 1.000
_diffrn_reflns_point_group_measured_fraction_max 0.998
_diffrn_reflns_theta_full 25.000
_diffrn_reflns_theta_max 27.147
_diffrn_reflns_theta_min 2.114
_diffrn_source 'I\mS Microfocus Source'
_exptl_absorpt_coefficient_mu 0.099
_exptl_absorpt_correction_type multi-scan
_exptl_absorpt_process_details 'SADABS V2014/2 (Bruker AXS Inc.)'
_exptl_crystal_colour 'clear red'
_exptl_crystal_density_diffrn 1.395
_exptl_crystal_density_method 'not measured'
_exptl_crystal_description blocks
_exptl_crystal_F_000 2016
_exptl_crystal_recrystallization_method 'Re-crystallisation from solvent: Ethyl acetate'
_exptl_crystal_size_max 0.400
_exptl_crystal_size_mid 0.110
_exptl_crystal_size_min 0.090
_exptl_transmission_factor_max 0.7455
_exptl_transmission_factor_min 0.6931
_refine_diff_density_max 0.272
_refine_diff_density_min -0.288
_refine_diff_density_rms 0.057
_refine_ls_extinction_method none
_refine_ls_goodness_of_fit_ref 1.047
_refine_ls_hydrogen_treatment mixed
_refine_ls_matrix_type full
_refine_ls_number_parameters 350
_refine_ls_number_reflns 5083
_refine_ls_number_restraints 0
_refine_ls_restrained_S_all 1.047
_refine_ls_R_factor_all 0.0933
_refine_ls_R_factor_gt 0.0542
_refine_ls_shift/su_max 0.000
_refine_ls_shift/su_mean 0.000
_refine_ls_structure_factor_coef Fsqd
_refine_ls_weighting_details 'w=1/[\s^2^(Fo^2^)+(0.0439P)^2^+6.4735P] where P=(Fo^2^+2Fc^2^)/3'
_refine_ls_weighting_scheme calc
_refine_ls_wR_factor_gt 0.1054
_refine_ls_wR_factor_ref 0.1184
_reflns_Friedel_coverage 0.000
_reflns_number_gt 3566
_reflns_number_total 5083
_reflns_threshold_expression 'I > 2\s(I)'
_cod_data_source_file d1dt03927j2.cif
_cod_data_source_block HS73
_cod_depositor_comments
;
The following automatic conversions were performed:

data item '_exptl_absorpt_correction_type' value 'Multi-Scan' was
changed to 'multi-scan' in accordance with the
/home/data/users/saulius/crontab/automatic-downloads/rss-feeds/RSC/lib/dictionaries/cif_core.dic
dictionary named 'cif_core.dic' version 2.4.2 last updated on
2011-04-26.

Automatic conversion script
Id: cif_fix_values 7556 2019-12-06 15:28:31Z antanas 

 Adding full bibliography for 7710437--7710439.cif.
;
_cod_original_sg_symbol_H-M 'C 2/c'
_cod_database_code 7710437
_shelx_space_group_comment
; 
The symmetry employed for this shelxl refinement is uniquely defined 
by the following loop, which should always be used as a source of 
symmetry information in preference to the above space-group names. 
They are only intended as comments. 
;
_shelx_estimated_absorpt_t_min 0.961
_shelx_estimated_absorpt_t_max 0.991
_shelxl_version_number 2014/6

loop_
_space_group_symop_operation_xyz
'x, y, z'
'-x, y, -z+1/2'
'x+1/2, y+1/2, z'
'-x+1/2, y+1/2, -z+1/2'
'-x, -y, -z'
'x, -y, z-1/2'
'-x+1/2, -y+1/2, -z'
'x+1/2, -y+1/2, z-1/2'

loop_
_atom_site_label
_atom_site_type_symbol
_atom_site_fract_x
_atom_site_fract_y
_atom_site_fract_z
_atom_site_U_iso_or_equiv
_atom_site_adp_type
_atom_site_occupancy
_atom_site_site_symmetry_order
_atom_site_calc_flag
_atom_site_refinement_flags_posn
_atom_site_refinement_flags_adp
_atom_site_refinement_flags_occupancy
_atom_site_disorder_assembly
_atom_site_disorder_group
O1 O 0.09193(9) 0.09165(11) 0.02991(7) 0.0219(3) Uani 1 1 d . . . . .
H8 H 0.1391(15) 0.1112(8) 0.0495(11) 0.033 Uiso 1 1 calc R U . . .
C8 C 0.19854(11) 0.41452(15) 0.03914(9) 0.0123(4) Uani 1 1 d . . . . .
N1 N 0.21041(9) 0.22018(13) 0.06654(7) 0.0137(4) Uani 1 1 d . . . . .
C1 C 0.05215(11) 0.17881(16) -0.00223(9) 0.0161(4) Uani 1 1 d . . . . .
O2 O 0.04145(8) 0.55152(11) -0.07459(6) 0.0174(3) Uani 1 1 d . . . . .
N2 N 0.27286(9) 0.43098(13) 0.07895(7) 0.0124(3) Uani 1 1 d . . . . .
C2 C -0.02532(12) 0.16323(17) -0.03780(9) 0.0196(5) Uani 1 1 d . . . . .
H2 H -0.0487 0.0928 -0.0389 0.024 Uiso 1 1 calc R U . . .
O3 O 0.36402(8) 0.86753(11) 0.13441(7) 0.0191(3) Uani 1 1 d . . . . .
H3A H 0.3971(14) 0.8898(8) 0.1127(10) 0.029 Uiso 1 1 calc R U . . .
C26 C 0.27201(11) 0.60090(16) 0.14170(8) 0.0125(4) Uani 1 1 d . . . . .
C25 C 0.22371(11) 0.55558(16) 0.17659(9) 0.0147(4) Uani 1 1 d . . . . .
C24 C 0.20024(12) 0.61928(17) 0.21910(9) 0.0185(4) Uani 1 1 d . . . . .
H24 H 0.1679 0.5881 0.2416 0.022 Uiso 1 1 calc R U . . .
C3 C -0.06853(12) 0.24908(18) -0.07149(10) 0.0201(5) Uani 1 1 d . . . . .
H3 H -0.1216 0.2376 -0.0952 0.024 Uiso 1 1 calc R U . . .
O4 O 0.20218(8) 0.44793(11) 0.16700(6) 0.0173(3) Uani 1 1 d . . . . .
H4A H 0.1600(13) 0.4358(5) 0.1803(10) 0.026 Uiso 1 1 calc R U . . .
C4 C -0.03518(11) 0.35197(17) -0.07104(9) 0.0173(4) Uani 1 1 d . . . . .
H4 H -0.0651 0.4105 -0.0949 0.021 Uiso 1 1 calc R U . . .
O5 O 0.06895(9) 0.42332(14) 0.19422(8) 0.0285(4) Uani 1 1 d . . . . .
C5 C 0.04190(11) 0.36954(16) -0.03576(9) 0.0143(4) Uani 1 1 d . . . . .
C6 C 0.07826(11) 0.47836(16) -0.03673(9) 0.0138(4) Uani 1 1 d . . . . .
C7 C 0.15449(11) 0.49770(16) 0.00414(9) 0.0134(4) Uani 1 1 d . . . . .
H7 H 0.1756 0.5699 0.0074 0.016 Uiso 1 1 calc R U . . .
C9 C 0.16776(11) 0.30264(16) 0.03621(8) 0.0127(4) Uani 1 1 d . . . . .
C10 C 0.08712(11) 0.28346(16) -0.00030(9) 0.0138(4) Uani 1 1 d . . . . .
C11 C 0.28691(11) 0.23783(16) 0.10155(9) 0.0144(4) Uani 1 1 d . . . . .
C12 C 0.33253(12) 0.14757(17) 0.13096(9) 0.0169(4) Uani 1 1 d . . . . .
H12 H 0.3102 0.0760 0.1267 0.020 Uiso 1 1 calc R U . . .
C13 C 0.40916(12) 0.16257(18) 0.16582(9) 0.0194(5) Uani 1 1 d . . . . .
H13 H 0.4402 0.1016 0.1855 0.023 Uiso 1 1 calc R U . . .
C14 C 0.44115(12) 0.26834(18) 0.17211(9) 0.0211(5) Uani 1 1 d . . . . .
H14 H 0.4946 0.2782 0.1954 0.025 Uiso 1 1 calc R U . . .
C15 C 0.39713(11) 0.35846(17) 0.14542(9) 0.0172(4) Uani 1 1 d . . . . .
H15 H 0.4193 0.4301 0.1517 0.021 Uiso 1 1 calc R U . . .
C16 C 0.31940(11) 0.34351(16) 0.10899(9) 0.0136(4) Uani 1 1 d . . . . .
C17 C 0.29808(11) 0.54312(16) 0.09553(9) 0.0131(4) Uani 1 1 d . . . . .
C18 C 0.34501(11) 0.59215(17) 0.06488(9) 0.0168(4) Uani 1 1 d . . . . .
H18 H 0.3616 0.5514 0.0345 0.020 Uiso 1 1 calc R U . . .
C19 C 0.36910(11) 0.70162(16) 0.07756(9) 0.0167(4) Uani 1 1 d . . . . .
H19 H 0.4026 0.7344 0.0565 0.020 Uiso 1 1 calc R U . . .
C20 C 0.34414(11) 0.76119(16) 0.12043(9) 0.0146(4) Uani 1 1 d . . . . .
C21 C 0.29489(11) 0.71304(16) 0.15355(9) 0.0141(4) Uani 1 1 d . . . . .
C22 C 0.26994(11) 0.77617(17) 0.19776(9) 0.0178(4) Uani 1 1 d . . . . .
H22 H 0.2855 0.8509 0.2053 0.021 Uiso 1 1 calc R U . . .
O6 O 0.0000 0.25079(18) 0.2500 0.0282(5) Uani 1 2 d S T P A 1
C28 C 0.0604(7) 0.1145(10) 0.1961(5) 0.0303(10) Uani 0.5 1 d . . P A 1
H28A H 0.0962 0.0568 0.2185 0.046 Uiso 0.5 1 calc R U P A 1
H28B H 0.0904 0.1756 0.1861 0.046 Uiso 0.5 1 calc R U P A 1
H28C H 0.0252 0.0844 0.1566 0.046 Uiso 0.5 1 calc R U P A 1
C30 C 0.0139(2) 0.1547(4) 0.2368(2) 0.0234(9) Uani 0.5 1 d . . P A 1
O7 O 0.01915(18) 0.0725(3) 0.23981(16) 0.0274(8) Uani 0.5 1 d . . P A -1
C29 C 0.0704(6) 0.1019(9) 0.2021(5) 0.0234(9) Uani 0.5 1 d . . P A -1
H29A H 0.1107 0.1547 0.2258 0.028 Uiso 0.5 1 calc R U P A -1
H29B H 0.0399 0.1370 0.1619 0.028 Uiso 0.5 1 calc R U P A -1
C27 C 0.1075(3) 0.0013(4) 0.1888(2) 0.0303(10) Uani 0.5 1 d . . P A -1
H27A H 0.1372 -0.0332 0.2289 0.046 Uiso 0.5 1 calc R U P A -1
H27B H 0.1428 0.0195 0.1640 0.046 Uiso 0.5 1 calc R U P A -1
H27C H 0.0673 -0.0498 0.1646 0.046 Uiso 0.5 1 calc R U P A -1
C23 C 0.22345(12) 0.72937(18) 0.22954(9) 0.0208(5) Uani 1 1 d . . . . .
H23 H 0.2067 0.7720 0.2591 0.025 Uiso 1 1 calc R U . . .
H26 H 0.0332(14) 0.426(2) 0.1560(12) 0.031 Uiso 1 1 d . U . . .
H27 H 0.0490(13) 0.368(2) 0.2153(11) 0.031 Uiso 1 1 d . U . . .

loop_
_atom_site_aniso_label
_atom_site_aniso_U_11
_atom_site_aniso_U_22
_atom_site_aniso_U_33
_atom_site_aniso_U_23
_atom_site_aniso_U_13
_atom_site_aniso_U_12
O1 0.0215(8) 0.0139(8) 0.0291(8) 0.0016(6) 0.0057(7) -0.0050(6)
C8 0.0149(10) 0.0125(10) 0.0121(9) -0.0044(7) 0.0082(8) -0.0039(8)
N1 0.0183(9) 0.0119(9) 0.0132(8) -0.0009(7) 0.0081(7) -0.0010(7)
C1 0.0204(11) 0.0129(11) 0.0173(10) -0.0011(8) 0.0093(8) -0.0024(8)
O2 0.0168(7) 0.0143(8) 0.0203(7) 0.0029(6) 0.0041(6) -0.0004(6)
N2 0.0152(8) 0.0097(8) 0.0135(8) -0.0029(6) 0.0061(7) -0.0032(6)
C2 0.0203(11) 0.0175(11) 0.0233(11) -0.0036(9) 0.0100(9) -0.0105(9)
O3 0.0228(8) 0.0120(8) 0.0241(8) -0.0027(6) 0.0093(6) -0.0069(6)
C26 0.0113(9) 0.0139(10) 0.0109(9) -0.0007(7) 0.0012(7) -0.0001(8)
C25 0.0140(10) 0.0151(11) 0.0133(9) -0.0017(8) 0.0014(8) -0.0035(8)
C24 0.0198(11) 0.0227(12) 0.0151(10) -0.0015(8) 0.0083(8) -0.0047(9)
C3 0.0149(10) 0.0250(12) 0.0213(10) -0.0031(9) 0.0066(8) -0.0078(9)
O4 0.0208(8) 0.0139(8) 0.0205(7) -0.0010(6) 0.0113(6) -0.0062(6)
C4 0.0143(10) 0.0214(12) 0.0168(10) 0.0005(8) 0.0057(8) 0.0004(8)
O5 0.0200(8) 0.0378(10) 0.0263(9) 0.0090(8) 0.0049(7) -0.0075(7)
C5 0.0164(10) 0.0150(11) 0.0136(9) -0.0028(8) 0.0078(8) -0.0019(8)
C6 0.0169(10) 0.0143(11) 0.0130(9) -0.0007(8) 0.0086(8) 0.0003(8)
C7 0.0171(10) 0.0094(10) 0.0140(9) -0.0021(7) 0.0052(8) -0.0040(8)
C9 0.0177(10) 0.0121(10) 0.0111(9) -0.0027(7) 0.0085(8) -0.0017(8)
C10 0.0164(10) 0.0139(11) 0.0143(9) -0.0030(8) 0.0094(8) -0.0039(8)
C11 0.0176(10) 0.0154(11) 0.0123(9) -0.0005(8) 0.0077(8) 0.0003(8)
C12 0.0255(11) 0.0155(11) 0.0136(9) -0.0005(8) 0.0115(8) 0.0001(9)
C13 0.0216(11) 0.0227(12) 0.0145(10) 0.0015(8) 0.0064(8) 0.0076(9)
C14 0.0190(11) 0.0297(13) 0.0141(10) -0.0007(9) 0.0042(8) 0.0019(9)
C15 0.0187(11) 0.0191(11) 0.0137(9) -0.0032(8) 0.0045(8) -0.0032(8)
C16 0.0166(10) 0.0143(10) 0.0118(9) -0.0019(8) 0.0071(8) 0.0013(8)
C17 0.0132(10) 0.0110(10) 0.0127(9) -0.0007(8) 0.0003(8) -0.0032(8)
C18 0.0177(10) 0.0180(11) 0.0165(10) -0.0028(8) 0.0079(8) -0.0012(8)
C19 0.0159(10) 0.0162(11) 0.0193(10) 0.0007(8) 0.0075(8) -0.0048(8)
C20 0.0138(10) 0.0127(10) 0.0140(9) 0.0005(8) -0.0007(8) -0.0023(8)
C21 0.0139(10) 0.0148(11) 0.0125(9) -0.0008(8) 0.0023(8) -0.0028(8)
C22 0.0212(11) 0.0130(11) 0.0184(10) -0.0039(8) 0.0047(9) -0.0022(8)
O6 0.0299(12) 0.0171(13) 0.0310(12) 0.000 -0.0007(10) 0.000
C28 0.030(2) 0.025(2) 0.036(2) -0.0113(18) 0.0092(19) 0.0000(17)
C30 0.016(2) 0.029(2) 0.022(2) 0.0022(15) 0.0016(14) 0.0028(16)
O7 0.026(2) 0.0213(18) 0.034(2) 0.0012(15) 0.0086(14) 0.0014(13)
C29 0.016(2) 0.029(2) 0.022(2) 0.0022(15) 0.0016(14) 0.0028(16)
C27 0.030(2) 0.025(2) 0.036(2) -0.0113(18) 0.0092(19) 0.0000(17)
C23 0.0256(11) 0.0216(12) 0.0170(10) -0.0061(9) 0.0090(9) -0.0001(9)

loop_
_atom_type_symbol
_atom_type_description
_atom_type_scat_dispersion_real
_atom_type_scat_dispersion_imag
_atom_type_scat_source
C C 0.0033 0.0016 'International Tables Vol C Tables 4.2.6.8 and 6.1.1.4'
H H 0.0000 0.0000 'International Tables Vol C Tables 4.2.6.8 and 6.1.1.4'
N N 0.0061 0.0033 'International Tables Vol C Tables 4.2.6.8 and 6.1.1.4'
O O 0.0106 0.0060 'International Tables Vol C Tables 4.2.6.8 and 6.1.1.4'

loop_
_geom_angle_atom_site_label_1
_geom_angle_atom_site_label_2
_geom_angle_atom_site_label_3
_geom_angle
_geom_angle_site_symmetry_1
_geom_angle_site_symmetry_3
_geom_angle_publ_flag
C1 O1 H8 109.5 . . ?
C7 C8 N2 122.60(17) . . ?
C7 C8 C9 120.96(17) . . ?
N2 C8 C9 116.44(17) . . ?
C9 N1 C11 119.86(17) . . ?
O1 C1 C2 118.10(18) . . ?
O1 C1 C10 121.92(18) . . ?
C2 C1 C10 119.98(19) . . ?
C8 N2 C16 121.52(16) . . ?
C8 N2 C17 117.95(16) . . ?
C16 N2 C17 120.05(15) . . ?
C3 C2 C1 120.54(19) . . ?
C3 C2 H2 119.7 . . ?
C1 C2 H2 119.7 . . ?
C20 O3 H3A 109.5 . . ?
C21 C26 C17 117.61(17) . . ?
C21 C26 C25 117.18(17) . . ?
C17 C26 C25 125.21(17) . . ?
O4 C25 C24 121.01(17) . . ?
O4 C25 C26 118.36(17) . . ?
C24 C25 C26 120.62(18) . . ?
C25 C24 C23 120.86(19) . . ?
C25 C24 H24 119.6 . . ?
C23 C24 H24 119.6 . . ?
C2 C3 C4 120.51(19) . . ?
C2 C3 H3 119.7 . . ?
C4 C3 H3 119.7 . . ?
C25 O4 H4A 109.5 . . ?
C3 C4 C5 119.97(19) . . ?
C3 C4 H4 120.0 . . ?
C5 C4 H4 120.0 . . ?
H26 O5 H27 103(2) . . ?
C4 C5 C10 120.66(18) . . ?
C4 C5 C6 120.03(18) . . ?
C10 C5 C6 119.27(17) . . ?
O2 C6 C7 121.30(18) . . ?
O2 C6 C5 119.60(17) . . ?
C7 C6 C5 119.10(17) . . ?
C8 C7 C6 121.44(18) . . ?
C8 C7 H7 119.3 . . ?
C6 C7 H7 119.3 . . ?
N1 C9 C10 119.51(17) . . ?
N1 C9 C8 122.08(17) . . ?
C10 C9 C8 118.39(17) . . ?
C5 C10 C1 118.33(17) . . ?
C5 C10 C9 120.19(17) . . ?
C1 C10 C9 121.47(18) . . ?
N1 C11 C16 121.30(17) . . ?
N1 C11 C12 118.89(18) . . ?
C16 C11 C12 119.80(18) . . ?
C13 C12 C11 120.18(19) . . ?
C13 C12 H12 119.9 . . ?
C11 C12 H12 119.9 . . ?
C12 C13 C14 119.39(19) . . ?
C12 C13 H13 120.3 . . ?
C14 C13 H13 120.3 . . ?
C15 C14 C13 121.57(19) . . ?
C15 C14 H14 119.2 . . ?
C13 C14 H14 119.2 . . ?
C14 C15 C16 119.29(19) . . ?
C14 C15 H15 120.4 . . ?
C16 C15 H15 120.4 . . ?
N2 C16 C15 121.89(18) . . ?
N2 C16 C11 118.39(17) . . ?
C15 C16 C11 119.72(18) . . ?
C18 C17 C26 121.51(18) . . ?
C18 C17 N2 118.54(17) . . ?
C26 C17 N2 119.92(16) . . ?
C17 C18 C19 120.97(18) . . ?
C17 C18 H18 119.5 . . ?
C19 C18 H18 119.5 . . ?
C20 C19 C18 119.65(18) . . ?
C20 C19 H19 120.2 . . ?
C18 C19 H19 120.2 . . ?
O3 C20 C19 123.00(18) . . ?
O3 C20 C21 115.82(17) . . ?
C19 C20 C21 121.18(18) . . ?
C22 C21 C26 120.77(17) . . ?
C22 C21 C20 120.18(18) . . ?
C26 C21 C20 119.05(17) . . ?
C23 C22 C21 119.82(19) . . ?
C23 C22 H22 120.1 . . ?
C21 C22 H22 120.1 . . ?
C30 O6 C30 41.1(4) . 2 ?
C30 C28 H28A 109.5 . . ?
C30 C28 H28B 109.5 . . ?
H28A C28 H28B 109.5 . . ?
C30 C28 H28C 109.5 . . ?
H28A C28 H28C 109.5 . . ?
H28B C28 H28C 109.5 . . ?
C30 C30 O7 90.9(3) 2 . ?
C30 C30 O6 69.47(19) 2 . ?
O7 C30 O6 159.7(5) . . ?
C30 C30 C28 160.6(5) 2 . ?
O7 C30 C28 69.7(6) . . ?
O6 C30 C28 129.8(6) . . ?
C30 O7 C29 77.4(5) . . ?
O7 C29 C27 108.2(8) . . ?
O7 C29 H29A 110.1 . . ?
C27 C29 H29A 110.1 . . ?
O7 C29 H29B 110.1 . . ?
C27 C29 H29B 110.1 . . ?
H29A C29 H29B 108.4 . . ?
C29 C27 H27A 109.5 . . ?
C29 C27 H27B 109.5 . . ?
H27A C27 H27B 109.5 . . ?
C29 C27 H27C 109.5 . . ?
H27A C27 H27C 109.5 . . ?
H27B C27 H27C 109.5 . . ?
C22 C23 C24 120.74(19) . . ?
C22 C23 H23 119.6 . . ?
C24 C23 H23 119.6 . . ?

loop_
_geom_bond_atom_site_label_1
_geom_bond_atom_site_label_2
_geom_bond_distance
_geom_bond_site_symmetry_2
_geom_bond_publ_flag
O1 C1 1.353(2) . ?
O1 H8 0.86(2) . ?
C8 C7 1.370(3) . ?
C8 N2 1.374(2) . ?
C8 C9 1.462(3) . ?
N1 C9 1.316(2) . ?
N1 C11 1.376(2) . ?
C1 C2 1.390(3) . ?
C1 C10 1.413(3) . ?
O2 C6 1.263(2) . ?
N2 C16 1.391(2) . ?
N2 C17 1.448(2) . ?
C2 C3 1.377(3) . ?
C2 H2 0.9500 . ?
O3 C20 1.351(2) . ?
O3 H3A 0.91(2) . ?
C26 C21 1.425(3) . ?
C26 C17 1.428(3) . ?
C26 C25 1.432(3) . ?
C25 O4 1.362(2) . ?
C25 C24 1.377(3) . ?
C24 C23 1.399(3) . ?
C24 H24 0.9500 . ?
C3 C4 1.385(3) . ?
C3 H3 0.9500 . ?
O4 H4A 0.90(2) . ?
C4 C5 1.386(3) . ?
C4 H4 0.9500 . ?
O5 H26 0.90(3) . ?
O5 H27 0.94(3) . ?
C5 C10 1.409(3) . ?
C5 C6 1.478(3) . ?
C6 C7 1.415(3) . ?
C7 H7 0.9500 . ?
C9 C10 1.449(3) . ?
C11 C16 1.399(3) . ?
C11 C12 1.406(3) . ?
C12 C13 1.372(3) . ?
C12 H12 0.9500 . ?
C13 C14 1.397(3) . ?
C13 H13 0.9500 . ?
C14 C15 1.375(3) . ?
C14 H14 0.9500 . ?
C15 C16 1.398(3) . ?
C15 H15 0.9500 . ?
C17 C18 1.365(3) . ?
C18 C19 1.401(3) . ?
C18 H18 0.9500 . ?
C19 C20 1.370(3) . ?
C19 H19 0.9500 . ?
C20 C21 1.431(3) . ?
C21 C22 1.416(3) . ?
C22 C23 1.365(3) . ?
C22 H22 0.9500 . ?
O6 C30 1.247(5) . ?
O6 C30 1.247(5) 2 ?
C28 C30 1.481(12) . ?
C28 H28A 0.9800 . ?
C28 H28B 0.9800 . ?
C28 H28C 0.9800 . ?
C30 C30 0.875(8) 2 ?
C30 O7 1.003(5) . ?
O7 C29 1.458(12) . ?
C29 C27 1.463(11) . ?
C29 H29A 0.9900 . ?
C29 H29B 0.9900 . ?
C27 H27A 0.9800 . ?
C27 H27B 0.9800 . ?
C27 H27C 0.9800 . ?
C23 H23 0.9500 . ?

loop_
_geom_torsion_atom_site_label_1
_geom_torsion_atom_site_label_2
_geom_torsion_atom_site_label_3
_geom_torsion_atom_site_label_4
_geom_torsion
_geom_torsion_site_symmetry_1
_geom_torsion_site_symmetry_2
_geom_torsion_site_symmetry_3
_geom_torsion_site_symmetry_4
_geom_torsion_publ_flag
C7 C8 N2 C16 -173.33(17) . . . . ?
C9 C8 N2 C16 7.2(2) . . . . ?
C7 C8 N2 C17 14.6(3) . . . . ?
C9 C8 N2 C17 -164.80(15) . . . . ?
O1 C1 C2 C3 -179.93(18) . . . . ?
C10 C1 C2 C3 0.2(3) . . . . ?
C21 C26 C25 O4 -178.82(16) . . . . ?
C17 C26 C25 O4 2.1(3) . . . . ?
C21 C26 C25 C24 0.7(3) . . . . ?
C17 C26 C25 C24 -178.44(18) . . . . ?
O4 C25 C24 C23 179.02(18) . . . . ?
C26 C25 C24 C23 -0.5(3) . . . . ?
C1 C2 C3 C4 0.8(3) . . . . ?
C2 C3 C4 C5 -0.9(3) . . . . ?
C3 C4 C5 C10 0.2(3) . . . . ?
C3 C4 C5 C6 178.20(17) . . . . ?
C4 C5 C6 O2 -7.1(3) . . . . ?
C10 C5 C6 O2 170.94(17) . . . . ?
C4 C5 C6 C7 174.11(17) . . . . ?
C10 C5 C6 C7 -7.9(3) . . . . ?
N2 C8 C7 C6 179.68(17) . . . . ?
C9 C8 C7 C6 -0.9(3) . . . . ?
O2 C6 C7 C8 -171.30(17) . . . . ?
C5 C6 C7 C8 7.5(3) . . . . ?
C11 N1 C9 C10 -179.70(16) . . . . ?
C11 N1 C9 C8 -1.1(3) . . . . ?
C7 C8 C9 N1 176.07(17) . . . . ?
N2 C8 C9 N1 -4.5(3) . . . . ?
C7 C8 C9 C10 -5.3(3) . . . . ?
N2 C8 C9 C10 174.15(16) . . . . ?
C4 C5 C10 C1 0.7(3) . . . . ?
C6 C5 C10 C1 -177.31(17) . . . . ?
C4 C5 C10 C9 179.74(17) . . . . ?
C6 C5 C10 C9 1.7(3) . . . . ?
O1 C1 C10 C5 179.24(17) . . . . ?
C2 C1 C10 C5 -0.9(3) . . . . ?
O1 C1 C10 C9 0.2(3) . . . . ?
C2 C1 C10 C9 -179.92(18) . . . . ?
N1 C9 C10 C5 -176.63(16) . . . . ?
C8 C9 C10 C5 4.7(3) . . . . ?
N1 C9 C10 C1 2.4(3) . . . . ?
C8 C9 C10 C1 -176.28(17) . . . . ?
C9 N1 C11 C16 4.0(3) . . . . ?
C9 N1 C11 C12 -176.86(16) . . . . ?
N1 C11 C12 C13 179.56(17) . . . . ?
C16 C11 C12 C13 -1.3(3) . . . . ?
C11 C12 C13 C14 0.4(3) . . . . ?
C12 C13 C14 C15 1.6(3) . . . . ?
C13 C14 C15 C16 -2.6(3) . . . . ?
C8 N2 C16 C15 174.73(17) . . . . ?
C17 N2 C16 C15 -13.4(3) . . . . ?
C8 N2 C16 C11 -4.6(3) . . . . ?
C17 N2 C16 C11 167.30(16) . . . . ?
C14 C15 C16 N2 -177.65(17) . . . . ?
C14 C15 C16 C11 1.6(3) . . . . ?
N1 C11 C16 N2 -1.3(3) . . . . ?
C12 C11 C16 N2 179.61(16) . . . . ?
N1 C11 C16 C15 179.38(17) . . . . ?
C12 C11 C16 C15 0.3(3) . . . . ?
C21 C26 C17 C18 1.7(3) . . . . ?
C25 C26 C17 C18 -179.15(18) . . . . ?
C21 C26 C17 N2 -176.43(16) . . . . ?
C25 C26 C17 N2 2.7(3) . . . . ?
C8 N2 C17 C18 -100.9(2) . . . . ?
C16 N2 C17 C18 86.9(2) . . . . ?
C8 N2 C17 C26 77.3(2) . . . . ?
C16 N2 C17 C26 -94.9(2) . . . . ?
C26 C17 C18 C19 -0.3(3) . . . . ?
N2 C17 C18 C19 177.94(17) . . . . ?
C17 C18 C19 C20 -1.2(3) . . . . ?
C18 C19 C20 O3 -179.03(18) . . . . ?
C18 C19 C20 C21 1.2(3) . . . . ?
C17 C26 C21 C22 178.72(17) . . . . ?
C25 C26 C21 C22 -0.5(3) . . . . ?
C17 C26 C21 C20 -1.7(3) . . . . ?
C25 C26 C21 C20 179.07(17) . . . . ?
O3 C20 C21 C22 0.1(3) . . . . ?
C19 C20 C21 C22 179.87(18) . . . . ?
O3 C20 C21 C26 -179.47(17) . . . . ?
C19 C20 C21 C26 0.3(3) . . . . ?
C26 C21 C22 C23 0.0(3) . . . . ?
C20 C21 C22 C23 -179.49(19) . . . . ?
C30 O6 C30 O7 -16.1(10) 2 . . . ?
C30 O6 C30 C28 -177.8(11) 2 . . . ?
C30 C30 O7 C29 -173.2(8) 2 . . . ?
O6 C30 O7 C29 -158.2(15) . . . . ?
C28 C30 O7 C29 7.0(8) . . . . ?
C30 O7 C29 C27 177.6(7) . . . . ?
C21 C22 C23 C24 0.2(3) . . . . ?
C25 C24 C23 C22 0.0(3) . . . . ?
